data_1518042
loop_
_publ_author_name
'Oiffard, Yves'
'Tournoux, Michel'
'Ajavon, Ayite-Lo'
'Eholie, Rose'

_publ_section_title
;
 Structure cristalline de Tl4Sn5S12
;
_journal_name_full 'Revue de Chimie Minerale'
_journal_page_first 56
_journal_page_last 66
_journal_volume 21
_journal_year 1984
_chemical_formula_sum 'S12 Sn5 Tl4'
_chemical_formula_weight 1795.91
_space_group_IT_number 2
_symmetry_cell_setting triclinic
_symmetry_Int_Tables_number 2
_symmetry_space_group_name_Hall '-P 1'
_symmetry_space_group_name_H-M 'P -1'
_cell_angle_alpha 67.23(3)
_cell_angle_beta 75.05(3)
_cell_angle_gamma 89.79(3)
_cell_formula_units_Z 2
_cell_length_a 17.085(6)
_cell_length_b 7.355(3)
_cell_length_c 9.639(3)
_cell_volume 1072.7(7)
_diffrn_ambient_temperature 293
_diffrn_radiation_probe x-ray
_diffrn_radiation_type MoK\a
_diffrn_radiation_wavelength 0.71069
_exptl_absorpt_coefficient_mu 36.792
_exptl_crystal_density_diffrn 5.560
_exptl_crystal_density_meas 5.55
_exptl_crystal_F_000 1532
_refine_ls_number_parameters 191
_refine_ls_number_reflns 2827
_refine_ls_R_factor_gt 0.051
_refine_ls_wR_factor_gt 0.060
_cod_data_source_file RCM-1984-21-56-66.cif
_cod_data_source_block Tl4Sn5S12
_cod_database_code 1518042

loop_
_symmetry_equiv_pos_site_id
_symmetry_equiv_pos_as_xyz
1 x,y,z
2 -x,-y,-z

loop_
_atom_site_aniso_label
_atom_site_aniso_U_11
_atom_site_aniso_U_22
_atom_site_aniso_U_33
_atom_site_aniso_U_23
_atom_site_aniso_U_13
_atom_site_aniso_U_12
Tl3 0.0330(5) 0.0331(5) 0.0349(5) -0.0132(4) -0.0168(4) 0.0033(4)
Sn1 0.0125(5) 0.0086(5) 0.0142(5) -0.0053(4) -0.0078(4) 0.0028(5)
Sn2 0.0141(6) 0.0091(5) 0.0128(5) -0.0039(4) -0.0086(4) 0.0024(5)
Sn3 0.0118(6) 0.0113(6) 0.0123(5) -0.0043(4) -0.0047(4) 0.0004(5)
Sn4 0.0150(6) 0.0124(6) 0.0154(6) -0.0060(5) -0.0067(5) 0.0032(5)
Sn5 0.0123(6) 0.0161(6) 0.0171(6) -0.0049(5) -0.0045(5) 0.0042(5)
S1 0.017(2) 0.012(2) 0.008(2) -0.004(2) -0.002(2) -0.001(2)
S2 0.016(2) 0.007(2) 0.015(2) -0.002(2) -0.007(2) -0.001(2)
S3 0.010(2) 0.011(2) 0.015(2) -0.004(2) -0.005(2) -0.001(2)
S4 0.014(2) 0.010(2) 0.020(2) 0.000(2) -0.011(2) 0.001(2)
S5 0.012(2) 0.009(2) 0.012(2) -0.002(2) -0.006(2) 0.002(2)
S6 0.017(2) 0.015(2) 0.027(2) -0.013(2) -0.012(2) 0.007(2)
S7 0.017(2) 0.012(2) 0.027(3) 0.000(2) -0.013(2) 0.001(2)
S8 0.013(2) 0.034(3) 0.020(2) -0.010(2) -0.008(2) 0.002(2)
S9 0.016(2) 0.023(3) 0.029(2) -0.014(2) -0.012(2) 0.005(2)
S10 0.011(2) 0.044(4) 0.011(2) -0.008(2) -0.003(2) 0.001(2)
S11 0.017(2) 0.025(2) 0.026(2) -0.015(2) -0.013(2) 0.006(2)
S12 0.021(3) 0.015(2) 0.022(2) -0.006(2) -0.009(2) 0.008(2)
Tl1 0.0335(5) 0.0356(5) 0.0486(5) -0.0172(4) -0.0187(4) 0.0066(5)
Tl2 0.0524(6) 0.0328(5) 0.0329(5) -0.0100(4) -0.0225(4) 0.0041(5)
Tl4 0.0332(6) 0.0428(6) 0.0471(6) -0.0166(5) -0.0142(5) 0.0123(5)

loop_
_atom_site_label
_atom_site_type_symbol
_atom_site_thermal_displace_type
_atom_site_fract_x
_atom_site_fract_y
_atom_site_fract_z
_atom_site_occupancy
_atom_site_U_iso_or_equiv
Tl3 Tl Uani 0.14696(7) 0.6299(2) 0.47900(10) 1.000 0.0323(3)
Sn1 Sn Uani 0.05891(9) 0.0651(2) 0.1212(2) 1.000 0.0107(3)
Sn2 Sn Uani 0.05440(10) 0.5592(2) 0.1292(2) 1.000 0.0112(3)
Sn3 Sn Uani 0.27169(9) 0.8531(2) 0.0310(2) 1.000 0.0117(3)
Sn4 Sn Uani 0.40470(10) 0.6974(2) 0.3209(2) 1.000 0.0136(3)
Sn5 Sn Uani 0.41630(10) 0.1070(3) 0.5725(2) 1.000 0.0156(3)
S1 S Uani 0.0105(4) 0.7151(8) 0.3248(6) 1.000 0.0126(12)
S2 S Uani 0.0162(4) 0.2070(8) 0.3263(7) 1.000 0.0129(12)
S3 S Uani 0.0879(3) 0.9127(8) 0.9163(7) 1.000 0.0121(12)
S4 S Uani 0.2001(4) 0.5258(9) 0.1621(7) 1.000 0.0153(12)
S5 S Uani 0.0923(3) 0.4241(8) 0.9105(6) 1.000 0.0112(12)
S6 S Uani 0.2042(4) 0.0621(8) 0.1524(7) 1.000 0.0170(12)
S7 S Uani 0.3287(4) 0.3771(9) 0.4355(8) 1.000 0.0198(14)
S8 S Uani 0.4103(4) 0.8320(10) 0.0439(7) 1.000 0.0219(14)
S9 S Uani 0.3278(4) 0.8960(9) 0.4378(7) 1.000 0.0204(14)
S10 S Uani 0.2776(4) 0.9740(10) 0.7603(7) 1.000 0.0230(16)
S11 S Uani 0.4528(4) 0.3080(10) 0.7070(7) 1.000 0.0197(12)
S12 S Uani 0.4776(4) 0.7921(9) 0.6791(8) 1.000 0.0192(14)
Tl1 Tl Uani 0.14998(8) 0.1073(2) 0.5154(2) 1.000 0.0377(3)
Tl2 Tl Uani 0.38885(9) 0.2778(2) 0.1346(2) 1.000 0.0382(3)
Tl4 Tl Uani 0.29330(8) 0.5305(2) 0.7716(2) 1.000 0.0409(3)

loop_
_atom_type_symbol
_atom_type_description
_atom_type_scat_dispersion_real
_atom_type_scat_dispersion_imag
_atom_type_scat_source
S S 0.1246 0.1234 ' International Tables Vol C Tables 4.2.6.8 and 6.1.1.4'
Sn Sn -0.6537 1.4246 ' International Tables Vol C Tables 4.2.6.8 and 6.1.1.4'
Tl Tl -2.8358 9.6688 ' International Tables Vol C Tables 4.2.6.8 and 6.1.1.4'

loop_
_geom_angle_atom_site_label_1
_geom_angle_atom_site_label_2
_geom_angle_atom_site_label_3
_geom_angle
_geom_angle_site_symmetry_1
_geom_angle_site_symmetry_3
_geom_angle_publ_flag
S2 Sn1 S6 89.3(2) . . yes
S2 Sn1 S3 174.6(2) . 1_544 yes
S1 Sn1 S2 91.5(2) 1_545 . yes
S2 Sn1 S5 88.3(2) . 1_554 yes
S2 Sn1 S3 89.6(2) . 2_566 yes
S3 Sn1 S6 95.98(19) 1_544 . yes
S1 Sn1 S6 94.9(2) 1_545 . yes
S5 Sn1 S6 91.38(19) 1_554 . yes
S3 Sn1 S6 177.2(2) 2_566 . yes
S1 Sn1 S3 86.6(2) 1_545 1_544 yes
S3 Sn1 S5 93.0(2) 1_544 1_554 yes
S3 Sn1 S3 85.21(19) 1_544 2_566 yes
S1 Sn1 S5 173.8(2) 1_545 1_554 yes
S1 Sn1 S3 87.8(2) 1_545 2_566 yes
S3 Sn1 S5 85.99(19) 2_566 1_554 yes
S1 Sn2 S2 95.7(2) . . yes
S1 Sn2 S4 93.8(2) . . yes
S1 Sn2 S3 87.0(2) . 1_554 yes
S1 Sn2 S5 174.4(2) . 1_554 yes
S1 Sn2 S5 89.5(2) . 2_566 yes
S2 Sn2 S4 87.7(2) . . yes
S2 Sn2 S3 176.0(2) . 1_554 yes
S2 Sn2 S5 88.3(2) . 1_554 yes
S2 Sn2 S5 90.7(2) . 2_566 yes
S3 Sn2 S4 95.2(2) 1_554 . yes
S4 Sn2 S5 90.4(2) . 1_554 yes
S4 Sn2 S5 176.5(2) . 2_566 yes
S3 Sn2 S5 88.9(2) 1_554 1_554 yes
S3 Sn2 S5 86.30(18) 1_554 2_566 yes
S5 Sn2 S5 86.50(18) 1_554 2_566 yes
S4 Sn3 S8 108.7(3) . . yes
S4 Sn3 S10 108.8(2) . 1_554 yes
S4 Sn3 S6 109.2(2) . 1_565 yes
S8 Sn3 S10 106.3(2) . 1_554 yes
S6 Sn3 S8 111.7(3) 1_565 . yes
S6 Sn3 S10 112.1(2) 1_565 1_554 yes
S7 Sn4 S8 106.3(3) . . yes
S7 Sn4 S9 106.8(2) . . yes
S7 Sn4 S11 114.6(3) . 2_666 yes
S8 Sn4 S9 108.5(2) . . yes
S8 Sn4 S11 98.2(2) . 2_666 yes
S9 Sn4 S11 121.1(3) . 2_666 yes
S7 Sn5 S11 91.6(2) . . yes
S7 Sn5 S9 77.5(2) . 1_545 yes
S7 Sn5 S10 79.5(2) . 1_545 yes
S7 Sn5 S12 163.8(2) . 1_545 yes
S7 Sn5 S12 89.6(2) . 2_666 yes
S9 Sn5 S11 164.6(2) 1_545 . yes
S10 Sn5 S11 95.1(2) 1_545 . yes
S11 Sn5 S12 104.0(2) . 1_545 yes
S11 Sn5 S12 106.2(2) . 2_666 yes
S9 Sn5 S10 72.5(2) 1_545 1_545 yes
S9 Sn5 S12 86.3(2) 1_545 1_545 yes
S9 Sn5 S12 84.8(2) 1_545 2_666 yes
S10 Sn5 S12 94.5(2) 1_545 1_545 yes
S10 Sn5 S12 156.4(2) 1_545 2_666 yes
S12 Sn5 S12 90.3(2) 1_545 2_666 yes
Tl3 S1 Sn2 100.6(2) . . yes
Tl3 S1 Sn1 101.2(2) . 1_565 yes
Sn1 S1 Sn2 93.74(18) 1_565 . yes
Sn1 S2 Sn2 93.4(2) . . yes
Sn1 S3 Sn2 92.0(2) 1_566 1_556 yes
Sn1 S3 Sn2 94.2(2) 2_566 1_556 yes
Sn1 S3 Sn1 94.8(2) 1_566 2_566 yes
Sn2 S4 Sn3 106.6(3) . . yes
Sn1 S5 Sn2 89.93(17) 1_556 1_556 yes
Sn1 S5 Sn2 93.52(19) 1_556 2_566 yes
Sn2 S5 Sn2 93.50(19) 1_556 2_566 yes
Sn1 S6 Sn3 106.0(2) . 1_545 yes
Sn4 S7 Sn5 109.7(3) . . yes
Sn3 S8 Sn4 106.6(3) . . yes
Sn4 S9 Sn5 116.4(3) . 1_565 yes
Sn3 S10 Sn5 115.7(3) 1_556 1_565 yes
Sn4 S11 Sn5 106.9(3) 2_666 . yes
Sn5 S12 Sn5 89.7(2) 1_565 2_666 yes

loop_
_geom_bond_atom_site_label_1
_geom_bond_atom_site_label_2
_geom_bond_distance
_geom_bond_site_symmetry_2
_geom_bond_publ_flag
Tl3 S1 3.016(7) . yes
Sn1 S2 2.525(7) . yes
Sn1 S6 2.575(7) . yes
Sn1 S3 2.571(7) 1_544 yes
Sn1 S1 2.536(6) 1_545 yes
Sn1 S5 2.585(6) 1_554 yes
Sn1 S3 2.621(6) 2_566 yes
Sn2 S1 2.524(6) . yes
Sn2 S2 2.512(7) . yes
Sn2 S4 2.588(7) . yes
Sn2 S3 2.564(7) 1_554 yes
Sn2 S5 2.601(6) 1_554 yes
Sn2 S5 2.627(6) 2_566 yes
Sn3 S4 2.399(7) . yes
Sn3 S8 2.405(7) . yes
Sn3 S10 2.383(6) 1_554 yes
Sn3 S6 2.397(7) 1_565 yes
Sn4 S7 2.393(7) . yes
Sn4 S8 2.437(6) . yes
Sn4 S9 2.372(7) . yes
Sn4 S11 2.381(7) 2_666 yes
Sn5 S7 2.626(7) . yes
Sn5 S11 2.483(8) . yes
Sn5 S9 2.995(7) 1_545 yes
Sn5 S10 2.506(7) 1_545 yes
Sn5 S12 2.492(8) 1_545 yes
Sn5 S12 2.463(7) 2_666 yes

loop_
_geom_torsion_atom_site_label_1
_geom_torsion_atom_site_label_2
_geom_torsion_atom_site_label_3
_geom_torsion_atom_site_label_4
_geom_torsion
_geom_torsion_site_symmetry_1
_geom_torsion_site_symmetry_3
_geom_torsion_site_symmetry_4
_geom_torsion_publ_flag
S6 Sn1 S2 Sn2 88.6(2) . . . no
S1 Sn1 S2 Sn2 -176.6(2) 1_545 . . no
S5 Sn1 S2 Sn2 -2.8(2) 1_554 . . no
S3 Sn1 S2 Sn2 -88.8(2) 2_566 . . no
S2 Sn1 S6 Sn3 164.7(2) . . 1_545 no
S3 Sn1 S6 Sn3 -13.8(3) 1_544 . 1_545 no
S1 Sn1 S6 Sn3 73.3(2) 1_545 . 1_545 no
S5 Sn1 S6 Sn3 -107.0(2) 1_554 . 1_545 no
S6 Sn1 S3 Sn2 88.2(2) . 1_544 1_545 no
S2 Sn1 S1 Tl3 -77.1(2) . 1_545 1_545 no
S2 Sn1 S1 Sn2 -178.7(2) . 1_545 1_545 no
S6 Sn1 S1 Tl3 12.3(2) . 1_545 1_545 no
S6 Sn1 S1 Sn2 -89.3(2) . 1_545 1_545 no
S2 Sn1 S5 Sn2 2.7(2) . 1_554 . no
S6 Sn1 S5 Sn2 -86.48(19) . 1_554 . no
S3 Sn1 S5 Sn2 177.45(18) 1_544 1_554 . no
S3 Sn1 S5 Sn2 92.48(19) 2_566 1_554 . no
S2 Sn2 S1 Tl3 74.5(2) . . . no
S2 Sn2 S1 Sn1 176.6(2) . . 1_565 no
S4 Sn2 S1 Tl3 -13.6(2) . . . no
S4 Sn2 S1 Sn1 88.6(2) . . 1_565 no
S3 Sn2 S1 Tl3 -108.59(19) 1_554 . . no
S3 Sn2 S1 Sn1 -6.4(2) 1_554 . 1_565 no
S5 Sn2 S1 Tl3 165.08(19) 2_566 . . no
S5 Sn2 S1 Sn1 -92.8(2) 2_566 . 1_565 no
S1 Sn2 S2 Sn1 178.8(2) . . . no
S4 Sn2 S2 Sn1 -87.6(2) . . . no
S5 Sn2 S2 Sn1 2.8(2) 1_554 . . no
S5 Sn2 S2 Sn1 89.3(2) 2_566 . . no
S1 Sn2 S4 Sn3 -73.9(2) . . . no
S2 Sn2 S4 Sn3 -169.4(3) . . . no
S3 Sn2 S4 Sn3 13.4(3) 1_554 . . no
S5 Sn2 S4 Sn3 102.3(2) 1_554 . . no
S1 Sn2 S3 Sn1 6.3(2) . 1_554 1_565 no
S4 Sn2 S3 Sn1 -87.2(2) . 1_554 1_565 no
S2 Sn2 S5 Sn1 -2.8(2) . 1_554 . no
S4 Sn2 S5 Sn1 85.0(2) . 1_554 . no
S3 Sn2 S5 Sn1 -179.89(18) 1_554 1_554 . no
S5 Sn2 S5 Sn1 -93.52(18) 2_566 1_554 . no
S8 Sn3 S4 Sn2 -176.9(2) . . . no
S10 Sn3 S4 Sn2 -61.5(3) 1_554 . . no
S6 Sn3 S4 Sn2 61.1(3) 1_565 . . no
S4 Sn3 S8 Sn4 -61.1(3) . . . no
S10 Sn3 S8 Sn4 -178.1(3) 1_554 . . no
S6 Sn3 S8 Sn4 59.4(3) 1_565 . . no
S4 Sn3 S6 Sn1 -60.5(3) . 1_565 1_565 no
S8 Sn3 S6 Sn1 179.3(2) . 1_565 1_565 no
S8 Sn4 S7 Sn5 123.3(3) . . . no
S9 Sn4 S7 Sn5 -121.0(3) . . . no
S11 Sn4 S7 Sn5 16.1(4) 2_666 . . no
S7 Sn4 S8 Sn3 60.6(3) . . . no
S9 Sn4 S8 Sn3 -53.9(3) . . . no
S11 Sn4 S8 Sn3 179.3(3) 2_666 . . no
S7 Sn4 S9 Sn5 128.3(3) . . 1_565 no
S8 Sn4 S9 Sn5 -117.5(3) . . 1_565 no
S11 Sn4 S9 Sn5 -5.4(4) 2_666 . 1_565 no
S7 Sn4 S11 Sn5 -125.0(3) . 2_666 2_666 no
S8 Sn4 S11 Sn5 122.9(3) . 2_666 2_666 no
S9 Sn4 S11 Sn5 5.4(4) . 2_666 2_666 no
S11 Sn5 S7 Sn4 48.0(3) . . . no
S9 Sn5 S7 Sn4 -142.9(3) 1_545 . . no
S10 Sn5 S7 Sn4 142.9(3) 1_545 . . no
S12 Sn5 S7 Sn4 -58.1(3) 2_666 . . no
S7 Sn5 S11 Sn4 -134.7(3) . . 2_666 no
S10 Sn5 S11 Sn4 145.7(3) 1_545 . 2_666 no
S12 Sn5 S11 Sn4 49.7(3) 1_545 . 2_666 no
S12 Sn5 S11 Sn4 -44.7(3) 2_666 . 2_666 no
S7 Sn5 S9 Sn4 138.7(3) . 1_545 1_545 no
